data_7004838
loop_
_publ_author_name
'Cowley, Andrew R.'
'Dilworth, Jonathan R.'
'Donnelly, Paul S.'
'Ross, Susan J.'

_publ_section_title
;
 Rhenium diazenide ternary complexes with dithiocarbamate ligands:
 towards new rhenium radiopharmaceuticals.
;
_journal_issue 1
_journal_name_full 'Dalton transactions (Cambridge, England : 2003)'
_journal_page_first 73
_journal_page_last 82
_journal_paper_doi 10.1039/B611403B
_journal_year 2007
_chemical_absolute_configuration ad
_chemical_compound_source
;
synthesis as described
;
_chemical_formula_moiety ' C31 H32 N4 O1 P1 Re1 S4 '
_chemical_formula_sum 'C31 H32 N4 O P Re S4'
_chemical_formula_weight 822.06
_chemical_name_systematic
;
?
;
_space_group_IT_number 29
_symmetry_cell_setting orthorhombic
_symmetry_space_group_name_Hall 'P 2c -2ac'
_symmetry_space_group_name_H-M 'P c a 21'
_atom_sites_solution_hydrogens geom
_atom_sites_solution_primary direct
_cell_angle_alpha 90
_cell_angle_beta 90
_cell_angle_gamma 90
_cell_formula_units_Z 4
_cell_length_a 16.1725(4)
_cell_length_b 10.5970(3)
_cell_length_c 18.8348(5)
_cell_measurement_reflns_used 19830
_cell_measurement_temperature 150
_cell_measurement_theta_max 28
_cell_measurement_theta_min 5
_cell_volume 3227.91(15)
_computing_cell_refinement
;
KappaCCD software 'DENZO' (Otwinowski & Minor, 1996)
;
_computing_data_collection
;
KappaCCD software 'Collect' (Nonius, 2000)
;
_computing_data_reduction
;
KappaCCD software 'DENZO' (Otwinowski & Minor, 1996)
;
_computing_publication_material
;
CRYSTALS (Watkin et al, 2001)
;
_computing_structure_refinement
;
CRYSTALS (Watkin et al, 2001)
;
_computing_structure_solution 'SIR92 (Giacovazzo et al, 1992)'
_diffrn_ambient_temperature 150
_diffrn_measured_fraction_theta_full 0.989
_diffrn_measured_fraction_theta_max 0.989
_diffrn_measurement_device_type
;
Nonius KappaCCD
;
_diffrn_measurement_method \w
_diffrn_radiation_monochromator graphite
_diffrn_radiation_type 'Mo K\a'
_diffrn_radiation_wavelength 0.71073
_diffrn_reflns_av_R_equivalents 0.070
_diffrn_reflns_limit_h_max 20
_diffrn_reflns_limit_h_min -20
_diffrn_reflns_limit_k_max 13
_diffrn_reflns_limit_k_min -13
_diffrn_reflns_limit_l_max 24
_diffrn_reflns_limit_l_min -24
_diffrn_reflns_number 19830
_diffrn_reflns_theta_full 27.494
_diffrn_reflns_theta_max 27.494
_diffrn_reflns_theta_min 5.158
_diffrn_standards_decay_% 0.00
_diffrn_standards_interval_count 0
_diffrn_standards_interval_time 0
_diffrn_standards_number 0
_exptl_absorpt_coefficient_mu 4.105
_exptl_absorpt_correction_T_max 0.78
_exptl_absorpt_correction_T_min 0.48
_exptl_absorpt_correction_type multi-scan
_exptl_absorpt_process_details
;
Denzo/Scalepack (Otwinowski & Minor, 1996)
;
_exptl_crystal_colour ' dark brown '
_exptl_crystal_density_diffrn 1.691
_exptl_crystal_description ' plate '
_exptl_crystal_F_000 1632
_exptl_crystal_size_max 0.18
_exptl_crystal_size_mid 0.18
_exptl_crystal_size_min 0.06
_refine_diff_density_max 1.52
_refine_diff_density_min -1.38
_refine_ls_abs_structure_details 'Flack, 2939 Friedel-pairs'
_refine_ls_abs_structure_Flack 0.346(10)
_refine_ls_extinction_method None
_refine_ls_goodness_of_fit_ref 1.0889
_refine_ls_hydrogen_treatment noref
_refine_ls_matrix_type full
_refine_ls_number_parameters 380
_refine_ls_number_reflns 4933
_refine_ls_number_restraints 1
_refine_ls_R_factor_all 0.0569
_refine_ls_R_factor_gt 0.0353
_refine_ls_shift/su_max 0.027354
_refine_ls_structure_factor_coef F
_refine_ls_weighting_details
;
Method, part 1, Chebychev polynomial, (Watkin, 1994, Prince, 1982)
[weight] = 1.0/[A~0~*T~0~(x)+A~1~*T~1~(x) ... +A~n-1~]*T~n-1~(x)]
where A~i~ are the Chebychev coefficients listed below and x= Fcalc/Fmax
Method = Robust Weighting (Prince, 1982)
W = [weight] * [1-(deltaF/6*sigmaF)^2^]^2^
A~i~ are:
0.407 0.122 0.188
;
_refine_ls_weighting_scheme calc
_refine_ls_wR_factor_all 0.0638
_refine_ls_wR_factor_gt 0.0399
_refine_ls_wR_factor_ref 0.0399
_reflns_limit_h_max 20
_reflns_limit_h_min 0
_reflns_limit_k_max 13
_reflns_limit_k_min 0
_reflns_limit_l_max 24
_reflns_limit_l_min -24
_reflns_number_gt 4933
_reflns_number_total 6682
_reflns_threshold_expression I>3.00u(I)
_cod_data_source_file B611403B.txt
_cod_data_source_block arc855
_cod_depositor_comments
;
The following automatic conversions were performed:
'_symmetry_cell_setting' value 'Orthorhombic' changed to 'orthorhombic'
according to '/home/saulius/struct/CIF-dictionaries/cif_core.dic'
dictionary named 'cif_core.dic' version 2.4.1 from 2010-06-29.

Automatic conversion script
Id: cif_fix_enum 1527 2010-12-29 10:47:43Z saulius 
;
_cod_original_sg_symbol_H-M 'P c a 21 '
_cod_original_formula_sum ' C31 H32 N4 O1 P1 Re1 S4 '
_cod_database_code 7004838

loop_
_symmetry_equiv_pos_as_xyz
x,y,z
-x+1/2,y,z+1/2
x+1/2,-y,z
-x,-y,z+1/2

loop_
_atom_site_label
_atom_site_type_symbol
_atom_site_fract_x
_atom_site_fract_y
_atom_site_fract_z
_atom_site_U_iso_or_equiv
_atom_site_occupancy
_atom_site_adp_type
Re1 Re 0.596593(14) 0.13745(2) 0.30121(6) 0.0250 1.0000 Uani
N1 N 0.5313(4) 0.2180(7) 0.2440(3) 0.0310 1.0000 Uani
N2 N 0.4873(4) 0.2766(7) 0.1982(3) 0.0322 1.0000 Uani
C1 C 0.4934(5) 0.2331(8) 0.1284(4) 0.0321 1.0000 Uani
O1 O 0.5363(4) 0.1430(7) 0.1101(3) 0.0467 1.0000 Uani
C2 C 0.4413(5) 0.3061(9) 0.0772(4) 0.0341 1.0000 Uani
C3 C 0.4103(6) 0.4243(10) 0.0926(5) 0.0440 1.0000 Uani
C4 C 0.3619(7) 0.4884(11) 0.0431(6) 0.0579 1.0000 Uani
C5 C 0.3447(10) 0.4324(15) -0.0203(7) 0.0713 1.0000 Uani
C6 C 0.3734(9) 0.3142(14) -0.0372(6) 0.0688 1.0000 Uani
C7 C 0.4236(6) 0.2510(10) 0.0120(5) 0.0462 1.0000 Uani
S1 S 0.49618(14) -0.0064(2) 0.35591(12) 0.0357 1.0000 Uani
S2 S 0.55778(14) 0.2237(2) 0.41523(12) 0.0339 1.0000 Uani
C8 C 0.4898(5) 0.0995(9) 0.4252(5) 0.0351 1.0000 Uani
N3 N 0.4369(5) 0.0883(8) 0.4784(4) 0.0392 1.0000 Uani
C9 C 0.4279(7) 0.1825(14) 0.5336(5) 0.0582 1.0000 Uani
C10 C 0.3792(7) -0.0184(15) 0.4821(6) 0.0576 1.0000 Uani
S3 S 0.70777(14) 0.0044(2) 0.35799(13) 0.0365 1.0000 Uani
S4 S 0.64010(13) -0.0276(2) 0.21854(13) 0.0338 1.0000 Uani
C11 C 0.7111(5) -0.0826(10) 0.2821(5) 0.0463 1.0000 Uani
N4 N 0.7633(5) -0.1749(8) 0.2677(5) 0.0503 1.0000 Uani
C12 C 0.7690(7) -0.2339(12) 0.1980(7) 0.0649 1.0000 Uani
C13 C 0.8191(7) -0.2177(10) 0.3233(7) 0.0674 1.0000 Uani
P1 P 0.70780(12) 0.27490(19) 0.27044(11) 0.0247 1.0000 Uani
C14 C 0.7788(5) 0.3391(7) 0.3378(4) 0.0296 1.0000 Uani
C15 C 0.8376(5) 0.4276(8) 0.3172(4) 0.0333 1.0000 Uani
C16 C 0.8956(6) 0.4731(9) 0.3653(6) 0.0451 1.0000 Uani
C17 C 0.8946(6) 0.4320(9) 0.4356(5) 0.0430 1.0000 Uani
C18 C 0.8352(6) 0.3460(10) 0.4568(5) 0.0435 1.0000 Uani
C19 C 0.7774(5) 0.2973(8) 0.4083(4) 0.0337 1.0000 Uani
C20 C 0.7797(5) 0.2081(8) 0.2049(4) 0.0283 1.0000 Uani
C21 C 0.7526(5) 0.1789(8) 0.1371(4) 0.0298 1.0000 Uani
C22 C 0.8037(5) 0.1191(8) 0.0887(4) 0.0328 1.0000 Uani
C23 C 0.8810(7) 0.0789(10) 0.1100(6) 0.0397 1.0000 Uani
C24 C 0.9071(5) 0.1029(9) 0.1790(5) 0.0386 1.0000 Uani
C25 C 0.8568(5) 0.1668(8) 0.2269(4) 0.0327 1.0000 Uani
C26 C 0.6637(5) 0.4198(8) 0.2336(4) 0.0294 1.0000 Uani
C27 C 0.6182(6) 0.4922(8) 0.2797(5) 0.0440 1.0000 Uani
C28 C 0.5759(6) 0.5972(10) 0.2581(8) 0.0675 1.0000 Uani
C29 C 0.5729(7) 0.6261(9) 0.1838(6) 0.0474 1.0000 Uani
C30 C 0.6197(9) 0.5523(11) 0.1378(6) 0.0554 1.0000 Uani
C31 C 0.6645(7) 0.4528(9) 0.1620(5) 0.0448 1.0000 Uani
H31 H 0.4226 0.4642 0.1395 0.0528 1.0000 Uiso
H41 H 0.3400 0.5745 0.0540 0.0694 1.0000 Uiso
H51 H 0.3100 0.4789 -0.0557 0.0856 1.0000 Uiso
H61 H 0.3589 0.2741 -0.0836 0.0826 1.0000 Uiso
H71 H 0.4467 0.1660 0.0001 0.0554 1.0000 Uiso
H91 H 0.4698 0.2507 0.5264 0.0698 1.0000 Uiso
H92 H 0.4367 0.1423 0.5810 0.0698 1.0000 Uiso
H93 H 0.3711 0.2195 0.5315 0.0698 1.0000 Uiso
H101 H 0.3904 -0.0777 0.4419 0.0691 1.0000 Uiso
H102 H 0.3868 -0.0637 0.5282 0.0691 1.0000 Uiso
H103 H 0.3212 0.0135 0.4786 0.0691 1.0000 Uiso
H121 H 0.7272 -0.1953 0.1655 0.0779 1.0000 Uiso
H122 H 0.8257 -0.2204 0.1782 0.0779 1.0000 Uiso
H123 H 0.7581 -0.3264 0.2025 0.0779 1.0000 Uiso
H131 H 0.8081 -0.1692 0.3678 0.0809 1.0000 Uiso
H132 H 0.8776 -0.2037 0.3079 0.0809 1.0000 Uiso
H133 H 0.8100 -0.3097 0.3322 0.0809 1.0000 Uiso
H151 H 0.8382 0.4590 0.2672 0.0399 1.0000 Uiso
H161 H 0.9382 0.5354 0.3494 0.0542 1.0000 Uiso
H171 H 0.9363 0.4644 0.4703 0.0516 1.0000 Uiso
H181 H 0.8333 0.3181 0.5075 0.0522 1.0000 Uiso
H191 H 0.7358 0.2334 0.4240 0.0404 1.0000 Uiso
H211 H 0.6950 0.2016 0.1228 0.0358 1.0000 Uiso
H221 H 0.7849 0.1052 0.0387 0.0393 1.0000 Uiso
H231 H 0.9178 0.0328 0.0762 0.0476 1.0000 Uiso
H241 H 0.9631 0.0738 0.1944 0.0463 1.0000 Uiso
H251 H 0.8760 0.1828 0.2765 0.0392 1.0000 Uiso
H271 H 0.6158 0.4672 0.3309 0.0528 1.0000 Uiso
H281 H 0.5476 0.6528 0.2935 0.0809 1.0000 Uiso
H291 H 0.5382 0.6973 0.1656 0.0569 1.0000 Uiso
H301 H 0.6203 0.5729 0.0860 0.0665 1.0000 Uiso
H311 H 0.6986 0.4025 0.1279 0.0537 1.0000 Uiso

loop_
_atom_site_aniso_label
_atom_site_aniso_U_11
_atom_site_aniso_U_22
_atom_site_aniso_U_33
_atom_site_aniso_U_23
_atom_site_aniso_U_13
_atom_site_aniso_U_12
Re1 0.02400(12) 0.02728(11) 0.02374(11) -0.0005(2) -0.0006(2) -0.00015(12)
N1 0.027(3) 0.034(4) 0.032(3) 0.003(3) 0.003(3) 0.010(3)
N2 0.025(3) 0.045(4) 0.026(3) 0.004(3) 0.001(3) 0.003(3)
C1 0.031(4) 0.030(4) 0.036(4) 0.006(3) -0.007(3) -0.005(3)
O1 0.049(4) 0.054(4) 0.037(3) -0.006(3) -0.007(3) 0.023(3)
C2 0.022(4) 0.045(5) 0.035(4) 0.010(4) -0.002(3) 0.005(4)
C3 0.047(6) 0.044(5) 0.042(5) 0.015(4) 0.008(4) 0.006(5)
C4 0.059(7) 0.055(7) 0.060(7) 0.025(5) 0.011(5) 0.010(5)
C5 0.095(12) 0.074(9) 0.045(7) 0.021(6) -0.003(7) 0.035(9)
C6 0.071(8) 0.094(10) 0.041(6) 0.011(6) -0.020(6) 0.005(7)
C7 0.044(6) 0.055(6) 0.039(5) 0.005(4) -0.012(4) 0.004(4)
S1 0.0382(11) 0.0365(11) 0.0322(10) -0.0003(9) -0.0008(9) -0.0095(9)
S2 0.0364(11) 0.0360(11) 0.0292(10) -0.0039(8) 0.0027(9) -0.0030(9)
C8 0.024(4) 0.046(5) 0.035(4) 0.001(4) -0.007(3) -0.004(4)
N3 0.038(4) 0.057(5) 0.023(3) 0.000(3) 0.005(3) -0.012(4)
C9 0.048(6) 0.097(9) 0.030(5) -0.002(5) 0.004(4) -0.005(6)
C10 0.040(6) 0.101(11) 0.032(5) 0.006(6) 0.002(4) -0.033(7)
S3 0.0368(11) 0.0308(11) 0.0419(11) 0.0034(9) -0.0096(10) 0.0040(9)
S4 0.0313(11) 0.0339(11) 0.0361(10) -0.0069(8) -0.0002(9) 0.0006(9)
C11 0.025(4) 0.054(5) 0.059(8) -0.033(5) -0.004(4) -0.007(4)
N4 0.021(4) 0.044(4) 0.085(6) -0.011(4) 0.000(4) 0.005(3)
C12 0.040(6) 0.061(7) 0.094(9) -0.037(7) 0.012(6) 0.001(5)
C13 0.050(6) 0.034(5) 0.118(13) -0.009(6) -0.033(6) 0.001(4)
P1 0.0222(9) 0.0264(10) 0.0254(8) 0.0000(8) 0.0004(8) 0.0017(8)
C14 0.022(4) 0.033(4) 0.034(4) -0.006(3) 0.005(3) 0.000(3)
C15 0.039(4) 0.031(4) 0.030(6) 0.002(3) -0.008(3) -0.008(3)
C16 0.028(5) 0.043(5) 0.065(6) -0.013(4) -0.005(4) -0.001(4)
C17 0.047(6) 0.036(5) 0.046(5) -0.016(4) -0.016(4) 0.006(4)
C18 0.041(5) 0.054(6) 0.036(5) -0.004(4) -0.006(4) 0.001(5)
C19 0.036(5) 0.032(5) 0.034(4) 0.000(4) -0.001(4) 0.003(4)
C20 0.025(4) 0.032(5) 0.028(4) -0.009(3) -0.001(3) 0.007(3)
C21 0.020(4) 0.035(4) 0.034(4) 0.002(3) 0.000(3) 0.002(3)
C22 0.034(4) 0.038(5) 0.027(4) -0.002(3) -0.003(3) -0.002(3)
C23 0.038(6) 0.046(6) 0.035(5) -0.007(4) 0.011(4) 0.008(5)
C24 0.022(4) 0.042(5) 0.052(5) 0.000(4) 0.002(4) 0.000(4)
C25 0.028(4) 0.040(5) 0.030(4) 0.002(3) -0.002(3) 0.006(3)
C26 0.021(4) 0.034(4) 0.034(4) 0.007(3) -0.002(3) -0.008(3)
C27 0.054(5) 0.026(4) 0.052(6) 0.007(3) 0.018(4) 0.004(4)
C28 0.036(6) 0.028(5) 0.138(12) -0.004(6) 0.043(6) -0.010(4)
C29 0.056(6) 0.030(5) 0.056(6) 0.013(4) -0.003(5) 0.010(4)
C30 0.086(10) 0.038(6) 0.042(6) 0.006(5) -0.018(6) 0.014(6)
C31 0.062(6) 0.037(5) 0.035(5) 0.000(4) 0.001(4) 0.010(4)

loop_
_atom_type_symbol
_atom_type_scat_dispersion_real
_atom_type_scat_dispersion_imag
_atom_type_scat_Cromer_Mann_a1
_atom_type_scat_Cromer_Mann_b1
_atom_type_scat_Cromer_Mann_a2
_atom_type_scat_Cromer_Mann_b2
_atom_type_scat_Cromer_Mann_a3
_atom_type_scat_Cromer_Mann_b3
_atom_type_scat_Cromer_Mann_a4
_atom_type_scat_Cromer_Mann_b4
_atom_type_scat_Cromer_Mann_c
_atom_type_scat_source
'C ' 0.0033 0.0016 2.3100 20.8439 1.0200 10.2075 1.5886 0.5687 0.8650 51.6512 0.2156 International_Tables_Vol_IV_Table_2.2B
'H ' 0.0000 0.0000 0.4930 10.5109 0.3229 26.1257 0.1402 3.1424 0.0408 57.7998 0.0030 International_Tables_Vol_IV_Table_2.2B
'N ' 0.0061 0.0033 12.2126 0.0057 3.1322 9.8933 2.0125 28.9975 1.1663 0.5826 -11.5290 International_Tables_Vol_IV_Table_2.2B
'O ' 0.0106 0.0060 3.0485 13.2771 2.2868 5.7011 1.5463 0.3239 0.8670 32.9089 0.2508 International_Tables_Vol_IV_Table_2.2B
'P ' 0.1023 0.0942 6.4345 1.9067 4.1791 27.1570 1.7800 0.5260 1.4908 68.1645 1.1149 International_Tables_Vol_IV_Table_2.2B
'Re ' -1.0185 7.2310 28.7621 1.6719 15.7189 9.0923 14.5564 0.3505 5.4417 52.0861 10.4720 International_Tables_Vol_IV_Table_2.2B
'S ' 0.1246 0.1234 6.9053 1.4679 5.2034 22.2151 1.4379 0.2536 1.5863 56.1720 0.8669 International_Tables_Vol_IV_Table_2.2B

loop_
_geom_angle_atom_site_label_1
_geom_angle_site_symmetry_1
_geom_angle_atom_site_label_2
_geom_angle_site_symmetry_2
_geom_angle_atom_site_label_3
_geom_angle_site_symmetry_3
_geom_angle
_geom_angle_publ_flag
N1 . Re1 . S1 . 99.4(2) yes
N1 . Re1 . S2 . 102.0(2) yes
S1 . Re1 . S2 . 71.95(7) yes
N1 . Re1 . S3 . 166.6(2) yes
S1 . Re1 . S3 . 86.93(8) yes
S2 . Re1 . S3 . 91.14(8) yes
N1 . Re1 . S4 . 97.6(2) yes
S1 . Re1 . S4 . 90.76(7) yes
S2 . Re1 . S4 . 155.66(8) yes
S3 . Re1 . S4 . 70.42(7) yes
N1 . Re1 . P1 . 90.4(2) yes
S1 . Re1 . P1 . 168.54(7) yes
S2 . Re1 . P1 . 100.41(7) yes
S3 . Re1 . P1 . 84.66(7) yes
S4 . Re1 . P1 . 93.73(7) yes
Re1 . N1 . N2 . 175.7(6) yes
N1 . N2 . C1 . 115.8(7) yes
N2 . C1 . O1 . 124.0(8) yes
N2 . C1 . C2 . 113.4(7) yes
O1 . C1 . C2 . 122.6(8) yes
C1 . C2 . C3 . 122.6(8) yes
C1 . C2 . C7 . 118.0(8) yes
C3 . C2 . C7 . 119.4(8) yes
C2 . C3 . C4 . 120.4(10) yes
C2 . C3 . H31 . 119.788 no
C4 . C3 . H31 . 119.788 no
C3 . C4 . C5 . 119.3(11) yes
C3 . C4 . H41 . 120.352 no
C5 . C4 . H41 . 120.354 no
C4 . C5 . C6 . 122.0(12) yes
C4 . C5 . H51 . 119.000 no
C6 . C5 . H51 . 118.998 no
C5 . C6 . C7 . 118.7(11) yes
C5 . C6 . H61 . 120.657 no
C7 . C6 . H61 . 120.657 no
C2 . C7 . C6 . 120.1(10) yes
C2 . C7 . H71 . 119.928 no
C6 . C7 . H71 . 119.928 no
Re1 . S1 . C8 . 87.3(3) yes
Re1 . S2 . C8 . 88.5(3) yes
S1 . C8 . S2 . 112.1(5) yes
S1 . C8 . N3 . 123.6(7) yes
S2 . C8 . N3 . 124.3(7) yes
C8 . N3 . C9 . 123.1(8) yes
C8 . N3 . C10 . 121.1(8) yes
C9 . N3 . C10 . 115.7(8) yes
N3 . C9 . H91 . 109.466 no
N3 . C9 . H92 . 109.467 no
H91 . C9 . H92 . 109.476 no
N3 . C9 . H93 . 109.466 no
H91 . C9 . H93 . 109.475 no
H92 . C9 . H93 . 109.477 no
N3 . C10 . H101 . 109.467 no
N3 . C10 . H102 . 109.466 no
H101 . C10 . H102 . 109.474 no
N3 . C10 . H103 . 109.468 no
H101 . C10 . H103 . 109.477 no
H102 . C10 . H103 . 109.476 no
Re1 . S3 . C11 . 88.2(3) yes
Re1 . S4 . C11 . 89.5(3) yes
S3 . C11 . S4 . 111.8(5) yes
S3 . C11 . N4 . 126.4(8) yes
S4 . C11 . N4 . 121.5(7) yes
C11 . N4 . C12 . 122.9(9) yes
C11 . N4 . C13 . 118.7(9) yes
C12 . N4 . C13 . 118.4(9) yes
N4 . C12 . H121 . 109.465 no
N4 . C12 . H122 . 109.468 no
H121 . C12 . H122 . 109.472 no
N4 . C12 . H123 . 109.470 no
H121 . C12 . H123 . 109.475 no
H122 . C12 . H123 . 109.478 no
N4 . C13 . H131 . 109.464 no
N4 . C13 . H132 . 109.465 no
H131 . C13 . H132 . 109.477 no
N4 . C13 . H133 . 109.465 no
H131 . C13 . H133 . 109.478 no
H132 . C13 . H133 . 109.478 no
Re1 . P1 . C14 . 121.9(3) yes
Re1 . P1 . C20 . 113.9(3) yes
C14 . P1 . C20 . 102.1(3) yes
Re1 . P1 . C26 . 108.1(2) yes
C14 . P1 . C26 . 101.2(4) yes
C20 . P1 . C26 . 108.4(4) yes
P1 . C14 . C15 . 119.0(6) yes
P1 . C14 . C19 . 121.8(6) yes
C15 . C14 . C19 . 119.2(7) yes
C14 . C15 . C16 . 120.9(8) yes
C14 . C15 . H151 . 119.525 no
C16 . C15 . H151 . 119.525 no
C15 . C16 . C17 . 120.2(9) yes
C15 . C16 . H161 . 119.913 no
C17 . C16 . H161 . 119.913 no
C16 . C17 . C18 . 119.2(8) yes
C16 . C17 . H171 . 120.400 no
C18 . C17 . H171 . 120.401 no
C17 . C18 . C19 . 121.1(9) yes
C17 . C18 . H181 . 119.445 no
C19 . C18 . H181 . 119.445 no
C14 . C19 . C18 . 119.4(8) yes
C14 . C19 . H191 . 120.321 no
C18 . C19 . H191 . 120.322 no
P1 . C20 . C21 . 120.3(6) yes
P1 . C20 . C25 . 119.4(6) yes
C21 . C20 . C25 . 119.3(7) yes
C20 . C21 . C22 . 121.4(7) yes
C20 . C21 . H211 . 119.307 no
C22 . C21 . H211 . 119.308 no
C21 . C22 . C23 . 119.3(8) yes
C21 . C22 . H221 . 120.344 no
C23 . C22 . H221 . 120.345 no
C22 . C23 . C24 . 119.4(8) yes
C22 . C23 . H231 . 120.282 no
C24 . C23 . H231 . 120.283 no
C23 . C24 . C25 . 121.2(8) yes
C23 . C24 . H241 . 119.418 no
C25 . C24 . H241 . 119.417 no
C20 . C25 . C24 . 119.2(8) yes
C20 . C25 . H251 . 120.424 no
C24 . C25 . H251 . 120.424 no
P1 . C26 . C27 . 115.9(6) yes
P1 . C26 . C31 . 125.1(7) yes
C27 . C26 . C31 . 118.5(8) yes
C26 . C27 . C28 . 122.3(10) yes
C26 . C27 . H271 . 118.841 no
C28 . C27 . H271 . 118.842 no
C27 . C28 . C29 . 118.7(10) yes
C27 . C28 . H281 . 120.627 no
C29 . C28 . H281 . 120.624 no
C28 . C29 . C30 . 118.0(9) yes
C28 . C29 . H291 . 120.985 no
C30 . C29 . H291 . 121.005 no
C29 . C30 . C31 . 121.1(10) yes
C29 . C30 . H301 . 119.422 no
C31 . C30 . H301 . 119.429 no
C26 . C31 . C30 . 121.0(9) yes
C26 . C31 . H311 . 119.486 no
C30 . C31 . H311 . 119.486 no

loop_
_geom_bond_atom_site_label_1
_geom_bond_site_symmetry_1
_geom_bond_atom_site_label_2
_geom_bond_site_symmetry_2
_geom_bond_distance
_geom_bond_publ_flag
Re1 . N1 . 1.734(7) yes
Re1 . S1 . 2.454(2) yes
Re1 . S2 . 2.417(2) yes
Re1 . S3 . 2.523(2) yes
Re1 . S4 . 2.445(2) yes
Re1 . P1 . 2.386(2) yes
N1 . N2 . 1.279(9) yes
N2 . C1 . 1.397(11) yes
C1 . O1 . 1.229(11) yes
C1 . C2 . 1.495(11) yes
C2 . C3 . 1.381(14) yes
C2 . C7 . 1.391(13) yes
C3 . C4 . 1.394(14) yes
C3 . H31 . 1.000 no
C4 . C5 . 1.36(2) yes
C4 . H41 . 1.000 no
C5 . C6 . 1.37(2) yes
C5 . H51 . 1.000 no
C6 . C7 . 1.401(15) yes
C6 . H61 . 1.000 no
C7 . H71 . 1.000 no
S1 . C8 . 1.724(9) yes
S2 . C8 . 1.725(9) yes
C8 . N3 . 1.323(11) yes
N3 . C9 . 1.449(14) yes
N3 . C10 . 1.467(14) yes
C9 . H91 . 1.000 no
C9 . H92 . 1.000 no
C9 . H93 . 1.000 no
C10 . H101 . 1.000 no
C10 . H102 . 1.000 no
C10 . H103 . 1.000 no
S3 . C11 . 1.701(8) yes
S4 . C11 . 1.758(10) yes
C11 . N4 . 1.320(12) yes
N4 . C12 . 1.457(15) yes
N4 . C13 . 1.454(14) yes
C12 . H121 . 1.000 no
C12 . H122 . 1.000 no
C12 . H123 . 1.000 no
C13 . H131 . 1.000 no
C13 . H132 . 1.000 no
C13 . H133 . 1.000 no
P1 . C14 . 1.841(8) yes
P1 . C20 . 1.838(8) yes
P1 . C26 . 1.830(9) yes
C14 . C15 . 1.391(11) yes
C14 . C19 . 1.401(12) yes
C15 . C16 . 1.390(12) yes
C15 . H151 . 1.000 no
C16 . C17 . 1.394(15) yes
C16 . H161 . 1.000 no
C17 . C18 . 1.384(14) yes
C17 . H171 . 1.000 no
C18 . C19 . 1.404(12) yes
C18 . H181 . 1.000 no
C19 . H191 . 1.000 no
C20 . C21 . 1.386(11) yes
C20 . C25 . 1.383(11) yes
C21 . C22 . 1.385(12) yes
C21 . H211 . 1.000 no
C22 . C23 . 1.380(14) yes
C22 . H221 . 1.000 no
C23 . C24 . 1.389(15) yes
C23 . H231 . 1.000 no
C24 . C25 . 1.391(12) yes
C24 . H241 . 1.000 no
C25 . H251 . 1.000 no
C26 . C27 . 1.374(12) yes
C26 . C31 . 1.392(12) yes
C27 . C28 . 1.368(15) yes
C27 . H271 . 1.000 no
C28 . C29 . 1.434(18) yes
C28 . H281 . 1.000 no
C29 . C30 . 1.391(17) yes
C29 . H291 . 1.000 no
C30 . C31 . 1.359(15) yes
C30 . H301 . 1.000 no
C31 . H311 . 1.000 no
